data_4334714
loop_
_publ_author_name
'Takaaki Tsuji'
'Naoto Kuwamura'
'Nobuto Yoshinari'
'Takumi Konno'

_publ_contact_author
;
     Takumi Konno
  Department of Chemistry, Graduate School of Science, Osaka University, 
Toyonaka, Osaka, 560-0043, Japan
;
_publ_contact_author_email ' konno@chem.sci.osaka-u.ac.jp '
_publ_contact_author_fax ' +81-6-6850-5765 '
_publ_contact_author_phone ' +81-6-6850-5765 '
_publ_section_title
;
 Synthesis and Coordination Behavior of a Bipyridine Platinum(II) Complex
 with Thioglucose
;
_journal_name_full 'Inorganic Chemistry'
_journal_page_first 5350
_journal_page_last 5358
_journal_paper_doi 10.1021/ic400287g
_journal_volume 52
_journal_year 2013
_chemical_absolute_configuration rm
_chemical_formula_moiety 'C32 H38 N4 O10 Pt2 S2, 2(Cl O4), 9(O)'
_chemical_formula_sum 'C32 H38 Cl2 N4 O27 Pt2 S2'
_chemical_formula_weight 1435.86
_chemical_name_systematic
; 
 ? 
;
_space_group_IT_number 5
_symmetry_cell_setting monoclinic
_symmetry_Int_Tables_number 5
_symmetry_space_group_name_Hall 'C 2y'
_symmetry_space_group_name_H-M 'C 1 2 1'
_atom_sites_solution_hydrogens geom
_atom_sites_solution_primary direct
_atom_sites_solution_secondary difmap
_audit_creation_method SHELXL-97
_cell_angle_alpha 90.00
_cell_angle_beta 118.678(11)
_cell_angle_gamma 90.00
_cell_formula_units_Z 4
_cell_length_a 22.930(5)
_cell_length_b 13.253(3)
_cell_length_c 18.056(4)
_cell_measurement_reflns_used 20711
_cell_measurement_temperature 293(2)
_cell_measurement_theta_max 27.43
_cell_measurement_theta_min 3.08
_cell_volume 4814.0(19)
_computing_cell_refinement 'RAPID AUTO'
_computing_data_collection 'RAPID AUTO (Rigaku, ????)'
_computing_data_reduction 'RAPID AUTO'
_computing_molecular_graphics 'Yadokari-XG 2009 (Wakita Nemoto et al., 2009)'
_computing_publication_material 'Yadokari-XG 2009 (Wakita,Nemoto et al., 2009)'
_computing_structure_refinement 'SHELXL-97 (Sheldrick, 1997)'
_computing_structure_solution 'SHELXS97 (Sheldrick, 2008)'
_diffrn_ambient_temperature 293(2)
_diffrn_detector_area_resol_mean 10.000
_diffrn_measured_fraction_theta_full 0.993
_diffrn_measured_fraction_theta_max 0.993
_diffrn_measurement_device_type 'Rigaku R-AXIS RAPID'
_diffrn_measurement_method \w
_diffrn_radiation_monochromator graphite
_diffrn_radiation_source 'fine-focus sealed tube'
_diffrn_radiation_type MoK\a
_diffrn_radiation_wavelength 0.71075
_diffrn_reflns_av_R_equivalents 0.0355
_diffrn_reflns_av_sigmaI/netI 0.0598
_diffrn_reflns_limit_h_max 29
_diffrn_reflns_limit_h_min -29
_diffrn_reflns_limit_k_max 17
_diffrn_reflns_limit_k_min -17
_diffrn_reflns_limit_l_max 23
_diffrn_reflns_limit_l_min -22
_diffrn_reflns_number 23133
_diffrn_reflns_theta_full 27.47
_diffrn_reflns_theta_max 27.47
_diffrn_reflns_theta_min 3.07
_exptl_absorpt_coefficient_mu 6.096
_exptl_absorpt_correction_T_max 0.404
_exptl_absorpt_correction_T_min 0.273
_exptl_absorpt_correction_type multi-scan
_exptl_absorpt_process_details 'ABSCOR (Rigaku, 1995)'
_exptl_crystal_colour yellow
_exptl_crystal_density_diffrn 1.981
_exptl_crystal_description block
_exptl_crystal_F_000 2784
_exptl_crystal_size_max 0.20
_exptl_crystal_size_mid 0.15
_exptl_crystal_size_min 0.15
_refine_diff_density_max 0.879
_refine_diff_density_min -0.917
_refine_diff_density_rms 0.103
_refine_ls_abs_structure_details 'Flack H D (1983), Acta Cryst. A39, 876-881'
_refine_ls_abs_structure_Flack -0.012(4)
_refine_ls_extinction_method none
_refine_ls_goodness_of_fit_ref 0.995
_refine_ls_hydrogen_treatment constr
_refine_ls_matrix_type full
_refine_ls_number_parameters 644
_refine_ls_number_reflns 10735
_refine_ls_number_restraints 1
_refine_ls_restrained_S_all 0.995
_refine_ls_R_factor_all 0.0321
_refine_ls_R_factor_gt 0.0257
_refine_ls_shift/su_max 0.003
_refine_ls_shift/su_mean 0.000
_refine_ls_structure_factor_coef Fsqd
_refine_ls_weighting_details 'calc w=1/[\s^2^(Fo^2^)+(0.0000P)^2^+0.0000P] where P=(Fo^2^+2Fc^2^)/3'
_refine_ls_weighting_scheme calc
_refine_ls_wR_factor_gt 0.0495
_refine_ls_wR_factor_ref 0.0522
_reflns_number_gt 9575
_reflns_number_total 10735
_reflns_threshold_expression >2sigma(I)
_cod_data_source_file ic400287g_si_002_1.cif
_cod_data_source_block 2-ClO42
_cod_original_cell_volume 4814.3(19)
_cod_original_sg_symbol_H-M 'C 2'
_cod_database_code 4334714

loop_
_symmetry_equiv_pos_as_xyz
'x, y, z'
'-x, y, -z'
'x+1/2, y+1/2, z'
'-x+1/2, y+1/2, -z'

loop_
_atom_site_label
_atom_site_type_symbol
_atom_site_fract_x
_atom_site_fract_y
_atom_site_fract_z
_atom_site_U_iso_or_equiv
_atom_site_adp_type
_atom_site_occupancy
_atom_site_symmetry_multiplicity
_atom_site_calc_flag
_atom_site_refinement_flags
_atom_site_disorder_assembly
_atom_site_disorder_group
Pt1 Pt 0.415619(7) 0.402514(13) 0.182161(10) 0.01873(4) Uani 1 1 d . . .
Pt2 Pt 0.540781(8) 0.394359(14) 0.129397(10) 0.01944(4) Uani 1 1 d . . .
S1 S 0.48441(8) 0.51392(13) 0.16314(10) 0.0206(4) Uani 1 1 d . . .
S2 S 0.48793(8) 0.28723(11) 0.17708(12) 0.0208(3) Uani 1 1 d . . .
N1 N 0.3480(3) 0.5011(3) 0.1840(3) 0.0215(12) Uani 1 1 d . . .
N2 N 0.3530(3) 0.3037(3) 0.1968(4) 0.0240(12) Uani 1 1 d . . .
N3 N 0.5845(3) 0.4860(3) 0.0792(3) 0.0222(11) Uani 1 1 d . . .
N4 N 0.5828(3) 0.2887(3) 0.0873(3) 0.0213(11) Uani 1 1 d . . .
O1 O 0.49200(17) 0.6174(2) 0.2855(2) 0.0272(8) Uani 1 1 d . . .
O2 O 0.63767(17) 0.5869(3) 0.2539(2) 0.0286(8) Uani 1 1 d . . .
H2 H 0.6634 0.5543 0.2955 0.043 Uiso 1 1 calc R . .
O3 O 0.66850(18) 0.7674(3) 0.3561(3) 0.0311(9) Uani 1 1 d . . .
H3 H 0.7069 0.7502 0.3878 0.047 Uiso 1 1 calc R . .
O4 O 0.60476(18) 0.7875(3) 0.4550(2) 0.0316(9) Uani 1 1 d . . .
H4 H 0.5770 0.8118 0.4661 0.047 Uiso 1 1 calc R . .
O5 O 0.4268(2) 0.6290(3) 0.3827(3) 0.0462(11) Uani 1 1 d . . .
H5 H 0.3902 0.6494 0.3736 0.069 Uiso 1 1 calc R . .
O6 O 0.57438(19) 0.3310(2) 0.3385(2) 0.0303(9) Uani 1 1 d . . .
O7 O 0.56354(18) 0.0871(2) 0.2382(2) 0.0289(8) Uani 1 1 d . . .
H7 H 0.5337 0.0681 0.2477 0.043 Uiso 1 1 calc R . .
O8 O 0.69455(19) 0.0846(2) 0.3792(3) 0.0308(9) Uani 1 1 d . . .
H8 H 0.7023 0.0361 0.4108 0.046 Uiso 1 1 calc R . .
O9 O 0.70834(19) 0.2034(3) 0.5236(2) 0.0348(9) Uani 1 1 d . . .
H9 H 0.6838 0.1776 0.5397 0.052 Uiso 1 1 calc R . .
O10A O 0.5977(4) 0.4632(5) 0.4808(5) 0.0327(19) Uani 0.50 1 d P A 1
H10A H 0.6130 0.5197 0.4975 0.049 Uiso 0.50 1 calc PR A 1
O10B O 0.6570(4) 0.4604(5) 0.4695(5) 0.036(2) Uani 0.50 1 d P B 2
H10B H 0.6593 0.5108 0.4972 0.054 Uiso 0.50 1 calc PR B 2
C1 C 0.3467(3) 0.6027(4) 0.1739(4) 0.0266(14) Uani 1 1 d . . .
H1 H 0.3765 0.6309 0.1586 0.032 Uiso 1 1 calc R . .
C2 C 0.3050(3) 0.6653(4) 0.1846(4) 0.0270(13) Uani 1 1 d . . .
H2A H 0.3055 0.7344 0.1762 0.032 Uiso 1 1 calc R . .
C3 C 0.2609(4) 0.6223(4) 0.2088(5) 0.0361(16) Uani 1 1 d . . .
H3A H 0.2328 0.6633 0.2193 0.043 Uiso 1 1 calc R . .
C4 C 0.2594(3) 0.5184(4) 0.2171(5) 0.0303(15) Uani 1 1 d . . .
H4A H 0.2294 0.4886 0.2314 0.036 Uiso 1 1 calc R . .
C5 C 0.3039(3) 0.4594(4) 0.2035(4) 0.0236(14) Uani 1 1 d . . .
C6 C 0.3573(3) 0.2027(4) 0.1961(4) 0.0260(14) Uani 1 1 d . . .
H6 H 0.3890 0.1725 0.1852 0.031 Uiso 1 1 calc R . .
C7 C 0.3146(3) 0.1433(4) 0.2116(4) 0.0313(15) Uani 1 1 d . . .
H7A H 0.3186 0.0735 0.2127 0.038 Uiso 1 1 calc R . .
C8 C 0.2665(3) 0.1870(4) 0.2255(4) 0.0309(15) Uani 1 1 d . . .
H8A H 0.2373 0.1475 0.2352 0.037 Uiso 1 1 calc R . .
C9 C 0.2625(3) 0.2898(4) 0.2247(5) 0.0325(16) Uani 1 1 d . . .
H9A H 0.2303 0.3208 0.2341 0.039 Uiso 1 1 calc R . .
C10 C 0.3052(3) 0.3479(4) 0.2104(4) 0.0264(14) Uani 1 1 d . . .
C11 C 0.5792(3) 0.5880(4) 0.0747(4) 0.0285(14) Uani 1 1 d . . .
H11 H 0.5498 0.6206 0.0885 0.034 Uiso 1 1 calc R . .
C12 C 0.6183(3) 0.6443(4) 0.0491(4) 0.0307(14) Uani 1 1 d . . .
H12 H 0.6144 0.7142 0.0454 0.037 Uiso 1 1 calc R . .
C13 C 0.6622(3) 0.5967(5) 0.0296(4) 0.0344(15) Uani 1 1 d . . .
H13 H 0.6893 0.6342 0.0146 0.041 Uiso 1 1 calc R . .
C14 C 0.6661(3) 0.4919(4) 0.0323(4) 0.0293(13) Uani 1 1 d . . .
H14 H 0.6951 0.4581 0.0184 0.035 Uiso 1 1 calc R . .
C15 C 0.6256(3) 0.4389(4) 0.0563(4) 0.0215(12) Uani 1 1 d . . .
C16 C 0.5736(3) 0.1896(4) 0.0835(4) 0.0310(15) Uani 1 1 d . . .
H16 H 0.5470 0.1638 0.1050 0.037 Uiso 1 1 calc R . .
C17 C 0.6003(3) 0.1225(4) 0.0504(4) 0.0339(15) Uani 1 1 d . . .
H17 H 0.5923 0.0536 0.0500 0.041 Uiso 1 1 calc R . .
C18 C 0.6389(3) 0.1595(4) 0.0179(4) 0.0386(16) Uani 1 1 d . . .
H18 H 0.6568 0.1165 -0.0066 0.046 Uiso 1 1 calc R . .
C19 C 0.6510(3) 0.2640(5) 0.0223(4) 0.0319(14) Uani 1 1 d . . .
H19 H 0.6786 0.2909 0.0028 0.038 Uiso 1 1 calc R . .
C20 C 0.6211(3) 0.3269(4) 0.0564(4) 0.0279(14) Uani 1 1 d . . .
C21 C 0.5381(3) 0.5644(4) 0.2697(4) 0.0223(13) Uani 1 1 d . . .
H21 H 0.5586 0.5095 0.3105 0.027 Uiso 1 1 calc R . .
C22 C 0.5915(3) 0.6358(4) 0.2708(4) 0.0224(13) Uani 1 1 d . . .
H22 H 0.5688 0.6862 0.2264 0.027 Uiso 1 1 calc R . .
C23 C 0.6241(3) 0.6922(3) 0.3564(3) 0.0225(11) Uani 1 1 d . . .
H23 H 0.6493 0.6438 0.4017 0.027 Uiso 1 1 calc R . .
C24 C 0.5722(3) 0.7427(4) 0.3734(3) 0.0279(11) Uani 1 1 d . . .
H24 H 0.5496 0.7955 0.3311 0.033 Uiso 1 1 calc R . .
C25 C 0.5211(3) 0.6657(4) 0.3681(3) 0.0274(12) Uani 1 1 d . . .
H25 H 0.5431 0.6146 0.4122 0.033 Uiso 1 1 calc R . .
C26 C 0.4638(3) 0.7100(4) 0.3751(4) 0.0354(14) Uani 1 1 d . . .
H26 H 0.4799 0.7535 0.4242 0.042 Uiso 1 1 calc R . .
H26A H 0.4361 0.7497 0.3253 0.042 Uiso 1 1 calc R . .
C27 C 0.5433(3) 0.2488(4) 0.2858(4) 0.0208(12) Uani 1 1 d . . .
H27 H 0.5164 0.2144 0.3070 0.025 Uiso 1 1 calc R . .
C28 C 0.5951(3) 0.1731(4) 0.2884(4) 0.0225(13) Uani 1 1 d . . .
H28 H 0.6210 0.2062 0.2650 0.027 Uiso 1 1 calc R . .
C29 C 0.6424(3) 0.1427(3) 0.3786(4) 0.0226(12) Uani 1 1 d . . .
H29 H 0.6181 0.1002 0.3989 0.027 Uiso 1 1 calc R . .
C30 C 0.6698(3) 0.2343(3) 0.4374(3) 0.0267(12) Uani 1 1 d . . .
H30 H 0.6983 0.2733 0.4214 0.032 Uiso 1 1 calc R . .
C31 C 0.6118(3) 0.3017(4) 0.4272(3) 0.0350(14) Uani 1 1 d . . .
H31 H 0.5819 0.2538 0.4335 0.042 Uiso 0.50 1 calc PR C 2
H31A H 0.5843 0.2710 0.4491 0.042 Uiso 0.50 1 calc PR C 1
C32A C 0.6486(6) 0.3996(12) 0.4754(6) 0.0274(19) Uani 0.50 1 d P A 1
H32A H 0.6840 0.3831 0.5314 0.033 Uiso 0.50 1 calc PR A 1
H32B H 0.6678 0.4345 0.4449 0.033 Uiso 0.50 1 calc PR A 1
C32B C 0.6160(5) 0.3828(10) 0.4822(6) 0.0274(19) Uani 0.50 1 d P B 2
H32C H 0.6371 0.3606 0.5405 0.033 Uiso 0.50 1 calc PR B 2
H32D H 0.5722 0.4090 0.4671 0.033 Uiso 0.50 1 calc PR B 2
Cl1 Cl 0.76840(7) 0.38374(10) 0.30259(8) 0.0345(3) Uani 1 1 d . . .
O11 O 0.7567(3) 0.4044(5) 0.2210(3) 0.0953(17) Uani 1 1 d . . .
O12 O 0.7249(4) 0.3101(4) 0.2984(6) 0.122(3) Uani 1 1 d . . .
O13 O 0.7591(3) 0.4744(3) 0.3414(3) 0.0608(15) Uani 1 1 d . . .
O14 O 0.8321(3) 0.3458(4) 0.3530(4) 0.102(2) Uani 1 1 d . . .
O15 O 0.7880(3) 0.3192(4) 0.0185(4) 0.0737(18) Uani 1 1 d . . .
Cl2 Cl 0.84454(8) 0.38321(11) 0.05612(11) 0.0475(4) Uani 1 1 d . . .
O16 O 0.8956(3) 0.3337(5) 0.1282(5) 0.115(2) Uani 1 1 d . . .
O17 O 0.8685(2) 0.4000(5) -0.0023(3) 0.0881(17) Uani 1 1 d . . .
O18 O 0.8274(3) 0.4756(4) 0.0805(5) 0.092(2) Uani 1 1 d . . .
O19 O 0.4706(2) 0.9959(4) 0.2761(3) 0.0649(14) Uani 1 1 d . . .
O20 O 0.5334(2) 0.9585(3) 0.4528(3) 0.0444(11) Uani 1 1 d . . .
O21 O 0.67141(19) 0.6330(3) 0.5670(2) 0.0331(9) Uani 1 1 d . . .
O22 O 0.0165(2) 0.3200(3) 0.0852(3) 0.0633(13) Uani 1 1 d . . .
O23 O 0.12398(17) 0.4117(3) 0.2247(2) 0.0380(9) Uani 1 1 d . . .
O24 O 0.2071(2) 0.4315(2) 0.4866(3) 0.0394(10) Uani 1 1 d . . .
O25 O 0.5389(2) 0.2222(3) 0.5864(3) 0.0531(12) Uani 1 1 d . . .
O26 O 0.6260(2) 0.0965(3) 0.5677(3) 0.0398(10) Uani 1 1 d . . .
O27 O 0.4460(3) 0.4267(4) 0.3849(3) 0.107(2) Uani 1 1 d . . .

loop_
_atom_site_aniso_label
_atom_site_aniso_U_11
_atom_site_aniso_U_22
_atom_site_aniso_U_33
_atom_site_aniso_U_23
_atom_site_aniso_U_13
_atom_site_aniso_U_12
Pt1 0.01582(8) 0.02079(8) 0.02053(9) 0.00018(11) 0.00948(7) 0.00026(12)
Pt2 0.01815(8) 0.02341(9) 0.01877(9) -0.00066(11) 0.01048(7) 0.00084(11)
S1 0.0171(8) 0.0240(7) 0.0197(9) -0.0022(5) 0.0079(7) -0.0016(6)
S2 0.0193(8) 0.0216(7) 0.0228(8) 0.0004(6) 0.0111(7) -0.0001(6)
N1 0.022(3) 0.024(2) 0.019(3) -0.0010(19) 0.010(2) 0.000(2)
N2 0.016(3) 0.028(2) 0.027(3) 0.002(2) 0.010(2) -0.002(2)
N3 0.020(3) 0.026(2) 0.022(3) -0.0027(19) 0.011(2) -0.001(2)
N4 0.020(3) 0.028(2) 0.010(3) -0.0007(18) 0.002(2) 0.000(2)
O1 0.0184(19) 0.0406(19) 0.024(2) -0.0132(15) 0.0109(18) -0.0040(16)
O2 0.020(2) 0.039(2) 0.031(2) -0.0035(16) 0.0152(19) 0.0010(16)
O3 0.020(2) 0.0305(19) 0.035(3) 0.0026(16) 0.007(2) -0.0068(16)
O4 0.033(2) 0.0347(19) 0.026(2) -0.0106(16) 0.0135(19) 0.0016(17)
O5 0.037(3) 0.056(3) 0.063(3) -0.003(2) 0.038(3) -0.004(2)
O6 0.040(2) 0.0209(16) 0.021(2) -0.0011(14) 0.0070(19) 0.0071(16)
O7 0.031(2) 0.0211(16) 0.035(2) -0.0073(15) 0.016(2) -0.0013(16)
O8 0.029(2) 0.0275(19) 0.037(3) 0.0073(17) 0.017(2) 0.0107(17)
O9 0.029(2) 0.035(2) 0.027(2) 0.0080(16) 0.0020(19) 0.0010(17)
O10A 0.038(5) 0.021(4) 0.031(5) -0.003(3) 0.010(4) 0.004(3)
O10B 0.034(5) 0.030(4) 0.028(5) -0.003(4) 0.002(4) 0.004(4)
C1 0.019(3) 0.033(3) 0.029(4) -0.001(2) 0.011(3) -0.003(2)
C2 0.020(3) 0.025(3) 0.031(4) 0.004(2) 0.008(3) 0.007(2)
C3 0.035(4) 0.037(3) 0.037(4) 0.003(3) 0.018(4) 0.012(3)
C4 0.024(4) 0.037(3) 0.032(4) -0.003(3) 0.014(3) -0.001(3)
C5 0.016(3) 0.025(3) 0.026(4) -0.004(2) 0.008(3) 0.001(2)
C6 0.017(3) 0.023(2) 0.037(4) -0.003(2) 0.012(3) 0.000(2)
C7 0.042(4) 0.020(2) 0.039(4) -0.001(2) 0.025(4) -0.003(2)
C8 0.026(4) 0.037(3) 0.035(4) 0.000(3) 0.019(3) -0.008(3)
C9 0.027(4) 0.037(3) 0.044(5) 0.002(3) 0.026(4) 0.000(3)
C10 0.021(4) 0.039(3) 0.022(4) -0.008(2) 0.013(3) -0.001(3)
C11 0.025(3) 0.034(3) 0.024(4) -0.002(2) 0.010(3) -0.008(3)
C12 0.033(4) 0.034(3) 0.019(3) 0.003(2) 0.008(3) -0.003(3)
C13 0.033(4) 0.054(4) 0.017(3) 0.003(3) 0.012(3) -0.009(3)
C14 0.017(3) 0.050(3) 0.020(3) 0.001(3) 0.009(3) 0.003(3)
C15 0.017(3) 0.034(3) 0.013(3) -0.003(2) 0.006(3) 0.003(2)
C16 0.031(4) 0.035(3) 0.024(4) -0.005(2) 0.010(3) -0.001(3)
C17 0.032(4) 0.036(3) 0.033(4) -0.003(3) 0.015(3) -0.003(3)
C18 0.038(4) 0.043(3) 0.027(4) -0.008(3) 0.009(3) 0.018(3)
C19 0.021(3) 0.057(4) 0.022(3) 0.004(3) 0.014(3) 0.007(3)
C20 0.019(3) 0.035(3) 0.026(4) -0.003(2) 0.007(3) 0.007(3)
C21 0.024(3) 0.020(2) 0.023(3) 0.001(2) 0.012(3) 0.005(2)
C22 0.018(3) 0.027(3) 0.018(3) 0.000(2) 0.006(3) -0.002(2)
C23 0.019(3) 0.023(2) 0.026(3) 0.000(2) 0.011(3) -0.002(2)
C24 0.023(3) 0.034(3) 0.025(3) -0.010(2) 0.010(3) -0.003(2)
C25 0.026(3) 0.035(3) 0.023(3) -0.009(2) 0.013(3) -0.007(2)
C26 0.030(3) 0.040(3) 0.043(4) -0.015(3) 0.023(3) -0.002(3)
C27 0.019(3) 0.021(2) 0.023(3) 0.002(2) 0.011(3) 0.001(2)
C28 0.024(3) 0.022(2) 0.027(3) -0.001(2) 0.016(3) -0.001(2)
C29 0.019(3) 0.018(2) 0.032(3) 0.005(2) 0.013(3) 0.004(2)
C30 0.028(3) 0.023(2) 0.024(3) 0.002(2) 0.009(3) -0.002(2)
C31 0.044(4) 0.025(3) 0.019(3) 0.004(2) 0.001(3) 0.011(3)
C32A 0.035(5) 0.032(5) 0.019(3) 0.007(4) 0.015(4) 0.013(6)
C32B 0.035(5) 0.032(5) 0.019(3) 0.007(4) 0.015(4) 0.013(6)
Cl1 0.0407(7) 0.0270(7) 0.0319(7) 0.0012(6) 0.0142(6) -0.0020(6)
O11 0.154(5) 0.077(3) 0.041(3) 0.027(4) 0.036(3) 0.011(5)
O12 0.161(7) 0.064(3) 0.224(10) -0.063(5) 0.159(8) -0.058(4)
O13 0.082(4) 0.035(2) 0.044(3) -0.013(2) 0.013(3) 0.014(2)
O14 0.073(4) 0.123(5) 0.072(5) -0.013(3) 0.005(4) 0.057(4)
O15 0.052(3) 0.077(3) 0.108(5) -0.020(3) 0.051(4) -0.014(3)
Cl2 0.0493(8) 0.0308(8) 0.0826(12) 0.0075(8) 0.0479(9) -0.0005(7)
O16 0.071(4) 0.107(4) 0.143(7) 0.055(4) 0.032(5) 0.001(4)
O17 0.133(4) 0.050(2) 0.155(5) -0.002(4) 0.128(4) 0.000(4)
O18 0.141(6) 0.042(3) 0.163(7) -0.021(3) 0.129(6) -0.010(3)
O19 0.054(3) 0.077(3) 0.067(4) -0.002(3) 0.031(3) -0.014(3)
O20 0.044(3) 0.037(2) 0.062(3) -0.0068(19) 0.034(3) -0.0001(19)
O21 0.031(2) 0.0377(19) 0.034(2) -0.0020(17) 0.018(2) -0.0028(17)
O22 0.044(3) 0.076(3) 0.057(4) -0.007(3) 0.015(3) 0.010(2)
O23 0.0372(19) 0.037(2) 0.049(2) 0.003(2) 0.0281(19) 0.001(2)
O24 0.050(3) 0.0216(18) 0.046(3) -0.0026(15) 0.022(2) -0.0058(16)
O25 0.046(3) 0.049(2) 0.068(4) -0.006(2) 0.030(3) 0.007(2)
O26 0.047(3) 0.038(2) 0.037(3) 0.0010(18) 0.022(2) 0.0039(19)
O27 0.169(6) 0.066(4) 0.045(3) 0.002(2) 0.018(4) 0.042(4)

loop_
_atom_type_symbol
_atom_type_description
_atom_type_scat_dispersion_real
_atom_type_scat_dispersion_imag
_atom_type_scat_source
C C 0.0033 0.0016 'International Tables Vol C Tables 4.2.6.8 and 6.1.1.4'
H H 0.0000 0.0000 'International Tables Vol C Tables 4.2.6.8 and 6.1.1.4'
N N 0.0061 0.0033 'International Tables Vol C Tables 4.2.6.8 and 6.1.1.4'
Cl Cl 0.1484 0.1585 'International Tables Vol C Tables 4.2.6.8 and 6.1.1.4'
O O 0.0106 0.0060 'International Tables Vol C Tables 4.2.6.8 and 6.1.1.4'
Pt Pt -1.7033 8.3905 'International Tables Vol C Tables 4.2.6.8 and 6.1.1.4'
S S 0.1246 0.1234 'International Tables Vol C Tables 4.2.6.8 and 6.1.1.4'

loop_
_geom_angle_atom_site_label_1
_geom_angle_atom_site_label_2
_geom_angle_atom_site_label_3
_geom_angle
N1 Pt1 N2 79.74(13)
N1 Pt1 S2 177.59(15)
N2 Pt1 S2 98.31(15)
N1 Pt1 S1 99.92(14)
N2 Pt1 S1 178.91(17)
S2 Pt1 S1 82.00(4)
N4 Pt2 N3 79.81(15)
N4 Pt2 S2 98.31(14)
N3 Pt2 S2 176.27(16)
N4 Pt2 S1 174.19(15)
N3 Pt2 S1 99.50(13)
S2 Pt2 S1 82.04(4)
C21 S1 Pt1 103.83(18)
C21 S1 Pt2 110.36(18)
Pt1 S1 Pt2 96.30(7)
C27 S2 Pt2 110.96(19)
C27 S2 Pt1 106.65(18)
Pt2 S2 Pt1 97.22(6)
C5 N1 C1 118.3(5)
C5 N1 Pt1 114.6(4)
C1 N1 Pt1 126.9(4)
C6 N2 C10 119.8(5)
C6 N2 Pt1 125.2(4)
C10 N2 Pt1 114.9(4)
C15 N3 C11 119.9(5)
C15 N3 Pt2 115.1(3)
C11 N3 Pt2 124.8(4)
C16 N4 C20 118.0(5)
C16 N4 Pt2 127.3(4)
C20 N4 Pt2 114.5(4)
C21 O1 C25 114.0(4)
C22 O2 H2 109.5
C23 O3 H3 109.5
C24 O4 H4 109.5
C26 O5 H5 109.5
C27 O6 C31 112.2(4)
C28 O7 H7 109.5
C29 O8 H8 109.5
C30 O9 H9 109.5
C32B O10B H10B 109.5
C2 C1 N1 124.2(6)
C2 C1 H1 117.9
N1 C1 H1 117.9
C1 C2 C3 117.5(5)
C1 C2 H2A 121.2
C3 C2 H2A 121.2
C4 C3 C2 119.8(6)
C4 C3 H3A 120.1
C2 C3 H3A 120.1
C3 C4 C5 118.5(6)
C3 C4 H4A 120.8
C5 C4 H4A 120.8
N1 C5 C4 121.5(5)
N1 C5 C10 116.4(6)
C4 C5 C10 122.0(6)
N2 C6 C7 120.2(5)
N2 C6 H6 119.9
C7 C6 H6 119.9
C8 C7 C6 120.4(5)
C8 C7 H7A 119.8
C6 C7 H7A 119.8
C9 C8 C7 118.3(6)
C9 C8 H8A 120.8
C7 C8 H8A 120.8
C10 C9 C8 121.0(6)
C10 C9 H9A 119.5
C8 C9 H9A 119.5
N2 C10 C9 120.3(5)
N2 C10 C5 113.5(6)
C9 C10 C5 126.1(6)
N3 C11 C12 119.8(5)
N3 C11 H11 120.1
C12 C11 H11 120.1
C13 C12 C11 120.3(5)
C13 C12 H12 119.9
C11 C12 H12 119.9
C12 C13 C14 119.6(5)
C12 C13 H13 120.2
C14 C13 H13 120.2
C15 C14 C13 118.3(5)
C15 C14 H14 120.8
C13 C14 H14 120.8
N3 C15 C14 122.1(5)
N3 C15 C20 113.8(6)
C14 C15 C20 124.1(6)
N4 C16 C17 124.9(6)
N4 C16 H16 117.5
C17 C16 H16 117.5
C18 C17 C16 118.1(6)
C18 C17 H17 120.9
C16 C17 H17 120.9
C17 C18 C19 118.7(5)
C17 C18 H18 120.6
C19 C18 H18 120.6
C20 C19 C18 119.1(5)
C20 C19 H19 120.4
C18 C19 H19 120.4
N4 C20 C19 121.0(5)
N4 C20 C15 115.8(6)
C19 C20 C15 123.1(6)
O1 C21 C22 111.1(4)
O1 C21 S1 101.8(4)
C22 C21 S1 111.4(4)
O1 C21 H21 110.7
C22 C21 H21 110.7
S1 C21 H21 110.7
O2 C22 C21 113.2(4)
O2 C22 C23 112.9(5)
C21 C22 C23 108.0(5)
O2 C22 H22 107.5
C21 C22 H22 107.5
C23 C22 H22 107.5
O3 C23 C24 108.8(4)
O3 C23 C22 109.7(4)
C24 C23 C22 111.4(4)
O3 C23 H23 109.0
C24 C23 H23 109.0
C22 C23 H23 109.0
O4 C24 C23 108.6(4)
O4 C24 C25 110.5(4)
C23 C24 C25 110.2(4)
O4 C24 H24 109.1
C23 C24 H24 109.1
C25 C24 H24 109.1
O1 C25 C26 105.5(4)
O1 C25 C24 108.6(4)
C26 C25 C24 114.3(4)
O1 C25 H25 109.4
C26 C25 H25 109.4
C24 C25 H25 109.4
O5 C26 C25 107.5(4)
O5 C26 H26 110.2
C25 C26 H26 110.2
O5 C26 H26A 110.2
C25 C26 H26A 110.2
H26 C26 H26A 108.5
O6 C27 C28 110.7(5)
O6 C27 S2 112.2(3)
C28 C27 S2 110.1(4)
O6 C27 H27 107.9
C28 C27 H27 107.9
S2 C27 H27 107.9
O7 C28 C29 110.8(4)
O7 C28 C27 110.7(5)
C29 C28 C27 110.5(5)
O7 C28 H28 108.2
C29 C28 H28 108.2
C27 C28 H28 108.2
O8 C29 C28 108.6(4)
O8 C29 C30 111.2(4)
C28 C29 C30 112.2(4)
O8 C29 H29 108.2
C28 C29 H29 108.2
C30 C29 H29 108.2
O9 C30 C29 111.1(4)
O9 C30 C31 110.1(4)
C29 C30 C31 109.5(4)
O9 C30 H30 108.7
C29 C30 H30 108.7
C31 C30 H30 108.7
C32B C31 O6 111.6(5)
C32B C31 C30 125.8(6)
O6 C31 C30 107.9(4)
O6 C31 C32A 105.4(5)
C30 C31 C32A 102.1(6)
C32B C31 H31 102.9
O6 C31 H31 102.9
C30 C31 H31 102.9
C32A C31 H31 133.9
C32B C31 H31A 82.7
O6 C31 H31A 113.5
C30 C31 H31A 113.5
C32A C31 H31A 113.5
O10A C32A C31 106.1(8)
O10A C32A H32A 110.5
C31 C32A H32A 110.5
O10A C32A H32B 110.5
C31 C32A H32B 110.5
H32A C32A H32B 108.7
C31 C32B O10B 104.5(8)
C31 C32B H32C 110.8
O10B C32B H32C 110.8
C31 C32B H32D 110.8
O10B C32B H32D 110.8
H32C C32B H32D 108.9
O12 Cl1 O11 108.4(4)
O12 Cl1 O14 106.6(4)
O11 Cl1 O14 111.8(4)
O12 Cl1 O13 110.0(3)
O11 Cl1 O13 110.4(3)
O14 Cl1 O13 109.5(3)
O18 Cl2 O15 109.8(3)
O18 Cl2 O17 111.0(4)
O15 Cl2 O17 109.1(4)
O18 Cl2 O16 110.0(5)
O15 Cl2 O16 108.8(4)
O17 Cl2 O16 108.0(4)

loop_
_geom_bond_atom_site_label_1
_geom_bond_atom_site_label_2
_geom_bond_distance
Pt1 N1 2.040(5)
Pt1 N2 2.052(5)
Pt1 S2 2.2888(16)
Pt1 S1 2.3035(16)
Pt2 N4 2.042(5)
Pt2 N3 2.043(5)
Pt2 S2 2.2862(16)
Pt2 S1 2.3042(16)
S1 C21 1.841(6)
S2 C27 1.826(6)
N1 C5 1.339(7)
N1 C1 1.357(7)
N2 C6 1.343(7)
N2 C10 1.363(8)
N3 C15 1.350(7)
N3 C11 1.356(7)
N4 C16 1.327(7)
N4 C20 1.344(8)
O1 C21 1.407(6)
O1 C25 1.457(6)
O2 C22 1.393(7)
O2 H2 0.8200
O3 C23 1.427(6)
O3 H3 0.8200
O4 C24 1.422(6)
O4 H4 0.8200
O5 C26 1.415(6)
O5 H5 0.8200
O6 C27 1.397(6)
O6 C31 1.461(6)
O7 C28 1.420(6)
O7 H7 0.8200
O8 C29 1.417(6)
O8 H8 0.8200
O9 C30 1.432(6)
O9 H9 0.8200
O10A C32A 1.480(14)
O10A H10A 0.8200
O10B C32B 1.482(14)
O10B H10B 0.8200
C1 C2 1.348(8)
C1 H1 0.9300
C2 C3 1.401(9)
C2 H2A 0.9300
C3 C4 1.388(8)
C3 H3A 0.9300
C4 C5 1.398(8)
C4 H4A 0.9300
C5 C10 1.483(6)
C6 C7 1.385(8)
C6 H6 0.9300
C7 C8 1.370(8)
C7 H7A 0.9300
C8 C9 1.366(7)
C8 H8A 0.9300
C9 C10 1.364(8)
C9 H9A 0.9300
C11 C12 1.404(8)
C11 H11 0.9300
C12 C13 1.370(8)
C12 H12 0.9300
C13 C14 1.392(8)
C13 H13 0.9300
C14 C15 1.390(7)
C14 H14 0.9300
C15 C20 1.489(7)
C16 C17 1.369(8)
C16 H16 0.9300
C17 C18 1.366(9)
C17 H17 0.9300
C18 C19 1.407(8)
C18 H18 0.9300
C19 C20 1.396(8)
C19 H19 0.9300
C21 C22 1.541(8)
C21 H21 0.9800
C22 C23 1.549(8)
C22 H22 0.9800
C23 C24 1.520(6)
C23 H23 0.9800
C24 C25 1.522(7)
C24 H24 0.9800
C25 C26 1.500(7)
C25 H25 0.9800
C26 H26 0.9700
C26 H26A 0.9700
C27 C28 1.539(7)
C27 H27 0.9800
C28 C29 1.515(8)
C28 H28 0.9800
C29 C30 1.536(7)
C29 H29 0.9800
C30 C31 1.536(7)
C30 H30 0.9800
C31 C32B 1.436(13)
C31 C32A 1.565(15)
C31 H31 0.9800
C31 H31A 0.9800
C32A H32A 0.9700
C32A H32B 0.9700
C32B H32C 0.9700
C32B H32D 0.9700
Cl1 O12 1.371(5)
Cl1 O11 1.392(4)
Cl1 O14 1.392(5)
Cl1 O13 1.458(4)
O15 Cl2 1.419(5)
Cl2 O18 1.419(5)
Cl2 O17 1.421(4)
Cl2 O16 1.426(7)

loop_
_geom_hbond_atom_site_label_D
_geom_hbond_atom_site_label_H
_geom_hbond_atom_site_label_A
_geom_hbond_distance_DH
_geom_hbond_distance_HA
_geom_hbond_distance_DA
_geom_hbond_angle_DHA
_geom_hbond_site_symmetry_A
O2 H2 O13 0.82 2.21 2.871(6) 138.1 .
O3 H3 O9 0.82 1.93 2.743(5) 169.7 4_656
O4 H4 O20 0.82 2.15 2.784(5) 134.6 .
O5 H5 O21 0.82 2.16 2.804(5) 136.0 2_656
O7 H7 O19 0.82 2.00 2.805(5) 168.7 1_545
O8 H8 O24 0.82 1.91 2.725(5) 169.6 3_545
O9 H9 O26 0.82 1.95 2.764(5) 170.5 .
O10A H10A O21 0.82 2.00 2.796(8) 162.5 .
O10B H10B O21 0.82 1.99 2.807(8) 176.3 .
O10A H10A O21 0.82 2.00 2.796(8) 162.5 .
O10B H10B O21 0.82 1.99 2.807(8) 176.3 .

loop_
_geom_torsion_atom_site_label_1
_geom_torsion_atom_site_label_2
_geom_torsion_atom_site_label_3
_geom_torsion_atom_site_label_4
_geom_torsion
N1 Pt1 S1 C21 80.4(2)
S2 Pt1 S1 C21 -101.04(19)
N1 Pt1 S1 Pt2 -166.75(16)
S2 Pt1 S1 Pt2 11.77(5)
N3 Pt2 S1 C21 -87.9(2)
S2 Pt2 S1 C21 95.5(2)
N3 Pt2 S1 Pt1 164.78(16)
S2 Pt2 S1 Pt1 -11.78(4)
N4 Pt2 S2 C27 86.8(2)
S1 Pt2 S2 C27 -99.09(18)
N4 Pt2 S2 Pt1 -162.26(16)
S1 Pt2 S2 Pt1 11.88(4)
N2 Pt1 S2 C27 -78.5(2)
S1 Pt1 S2 C27 102.58(19)
N2 Pt1 S2 Pt2 167.06(17)
S1 Pt1 S2 Pt2 -11.88(5)
N2 Pt1 N1 C5 7.9(4)
S1 Pt1 N1 C5 -173.1(4)
N2 Pt1 N1 C1 -177.3(6)
S1 Pt1 N1 C1 1.6(5)
N1 Pt1 N2 C6 174.5(6)
S2 Pt1 N2 C6 -4.0(6)
N1 Pt1 N2 C10 -7.4(4)
S2 Pt1 N2 C10 174.1(5)
N4 Pt2 N3 C15 -9.4(4)
S1 Pt2 N3 C15 176.5(4)
N4 Pt2 N3 C11 176.5(6)
S1 Pt2 N3 C11 2.3(5)
N3 Pt2 N4 C16 -170.8(6)
S2 Pt2 N4 C16 5.9(6)
N3 Pt2 N4 C20 5.4(4)
S2 Pt2 N4 C20 -177.9(4)
C5 N1 C1 C2 2.0(10)
Pt1 N1 C1 C2 -172.6(5)
N1 C1 C2 C3 0.9(10)
C1 C2 C3 C4 -2.8(10)
C2 C3 C4 C5 2.0(11)
C1 N1 C5 C4 -2.8(10)
Pt1 N1 C5 C4 172.4(5)
C1 N1 C5 C10 177.5(6)
Pt1 N1 C5 C10 -7.3(9)
C3 C4 C5 N1 0.9(10)
C3 C4 C5 C10 -179.4(7)
C10 N2 C6 C7 -1.9(10)
Pt1 N2 C6 C7 176.1(5)
N2 C6 C7 C8 1.8(10)
C6 C7 C8 C9 -0.9(11)
C7 C8 C9 C10 0.1(11)
C6 N2 C10 C9 1.1(10)
Pt1 N2 C10 C9 -177.1(5)
C6 N2 C10 C5 -176.1(6)
Pt1 N2 C10 C5 5.7(8)
C8 C9 C10 N2 -0.2(11)
C8 C9 C10 C5 176.6(8)
N1 C5 C10 N2 1.1(11)
C4 C5 C10 N2 -178.6(5)
N1 C5 C10 C9 -176.0(6)
C4 C5 C10 C9 4.3(14)
C15 N3 C11 C12 -2.2(9)
Pt2 N3 C11 C12 171.6(4)
N3 C11 C12 C13 -0.7(9)
C11 C12 C13 C14 2.3(9)
C12 C13 C14 C15 -1.1(9)
C11 N3 C15 C14 3.6(9)
Pt2 N3 C15 C14 -170.8(5)
C11 N3 C15 C20 -174.2(6)
Pt2 N3 C15 C20 11.4(8)
C13 C14 C15 N3 -1.9(9)
C13 C14 C15 C20 175.6(7)
C20 N4 C16 C17 0.1(10)
Pt2 N4 C16 C17 176.2(5)
N4 C16 C17 C18 -0.6(11)
C16 C17 C18 C19 1.9(10)
C17 C18 C19 C20 -2.7(10)
C16 N4 C20 C19 -0.9(9)
Pt2 N4 C20 C19 -177.5(5)
C16 N4 C20 C15 175.6(6)
Pt2 N4 C20 C15 -1.0(8)
C18 C19 C20 N4 2.2(10)
C18 C19 C20 C15 -174.0(7)
N3 C15 C20 N4 -6.9(10)
C14 C15 C20 N4 175.4(5)
N3 C15 C20 C19 169.6(5)
C14 C15 C20 C19 -8.2(12)
C25 O1 C21 C22 -62.0(6)
C25 O1 C21 S1 179.3(3)
Pt1 S1 C21 O1 -65.6(3)
Pt2 S1 C21 O1 -167.8(2)
Pt1 S1 C21 C22 175.9(3)
Pt2 S1 C21 C22 73.7(4)
O1 C21 C22 O2 -179.0(5)
S1 C21 C22 O2 -66.2(6)
O1 C21 C22 C23 55.2(6)
S1 C21 C22 C23 167.9(4)
O2 C22 C23 O3 60.7(5)
C21 C22 C23 O3 -173.4(4)
O2 C22 C23 C24 -178.8(4)
C21 C22 C23 C24 -52.8(6)
O3 C23 C24 O4 -62.7(5)
C22 C23 C24 O4 176.3(4)
O3 C23 C24 C25 176.1(4)
C22 C23 C24 C25 55.1(6)
C21 O1 C25 C26 -175.5(4)
C21 O1 C25 C24 61.6(5)
O4 C24 C25 O1 -176.6(4)
C23 C24 C25 O1 -56.5(6)
O4 C24 C25 C26 65.9(6)
C23 C24 C25 C26 -174.0(5)
O1 C25 C26 O5 69.9(5)
C24 C25 C26 O5 -170.8(5)
C31 O6 C27 C28 -64.0(6)
C31 O6 C27 S2 172.6(4)
Pt2 S2 C27 O6 50.2(4)
Pt1 S2 C27 O6 -54.5(4)
Pt2 S2 C27 C28 -73.6(4)
Pt1 S2 C27 C28 -178.4(3)
O6 C27 C28 O7 177.0(4)
S2 C27 C28 O7 -58.3(5)
O6 C27 C28 C29 53.9(6)
S2 C27 C28 C29 178.5(4)
O7 C28 C29 O8 65.0(5)
C27 C28 C29 O8 -171.9(4)
O7 C28 C29 C30 -171.7(4)
C27 C28 C29 C30 -48.6(6)
O8 C29 C30 O9 -64.6(5)
C28 C29 C30 O9 173.5(4)
O8 C29 C30 C31 173.5(4)
C28 C29 C30 C31 51.7(6)
C27 O6 C31 C32B -152.0(6)
C27 O6 C31 C30 66.0(5)
C27 O6 C31 C32A 174.5(6)
O9 C30 C31 C32B 44.9(9)
C29 C30 C31 C32B 167.3(7)
O9 C30 C31 O6 179.9(4)
C29 C30 C31 O6 -57.6(5)
O9 C30 C31 C32A 69.2(6)
C29 C30 C31 C32A -168.4(5)
C32B C31 C32A O10A -30.0(11)
O6 C31 C32A O10A 76.2(8)
C30 C31 C32A O10A -171.2(6)
O6 C31 C32B O10B -66.2(9)
C30 C31 C32B O10B 67.5(9)
C32A C31 C32B O10B 18.5(9)
